data_1539715
loop_
_publ_author_name
'Chafik El Idrissi, B.'
'Venturini, G.'
'Malaman, B.'

_publ_section_title
;
 Crystal structures of R Fe6 Sn6 (R = Sc, Y, Gd - Tm, Lu) rare-earth iron
 stannides
;
_journal_name_full 'Materials Research Bulletin'
_journal_page_first 1331
_journal_page_last 1338
_journal_volume 26
_journal_year 1991
_chemical_formula_sum 'Dy Fe6 Sn6'
_space_group_IT_number 65
_symmetry_space_group_name_Hall '-C 2 2'
_symmetry_space_group_name_H-M 'C m m m'
_cell_angle_alpha 90
_cell_angle_beta 90
_cell_angle_gamma 90
_cell_formula_units_Z 10
_cell_length_a 46.56
_cell_length_b 5.363
_cell_length_c 8.873
_cell_volume 2215.599
_citation_journal_id_ASTM MRBUAC
_cod_data_source_file ChafikElIdrissi_MRBUAC_1991_626.cif
_cod_data_source_block Dy1Fe6Sn6
_cod_original_cell_volume 2215.6
_cod_original_formula_sum 'Dy1 Fe6 Sn6'
_cod_database_code 1539715

loop_
_symmetry_equiv_pos_as_xyz
x,y,z
-x,-y,z
x,-y,-z
-x,y,-z
-x,-y,-z
x,y,-z
-x,y,z
x,-y,z
x+1/2,y+1/2,z
-x+1/2,-y+1/2,z
x+1/2,-y+1/2,-z
-x+1/2,y+1/2,-z
-x+1/2,-y+1/2,-z
x+1/2,y+1/2,-z
-x+1/2,y+1/2,z
x+1/2,-y+1/2,z

loop_
_atom_site_label
_atom_site_type_symbol
_atom_site_fract_x
_atom_site_fract_y
_atom_site_fract_z
_atom_site_occupancy
_atom_site_U_iso_or_equiv
Sn5 Sn 0 0.2 0.667 1 0.0
Sn6 Sn 0 0.0667 0 1 0.0
Sn3 Sn 0 0 0.833 1 0.0
Sn4 Sn 0 0.65 0.833 1 0.0
Fe1 Fe 0.25 0.25 0.75 1 0.0
Sn9 Sn 0 0.7333 0 1 0.0
Dy1 Dy 0 0 0.5 1 0.0
Sn11 Sn 0 0.0667 0.5 1 0.0
Fe2 Fe 0 0.7 0.75 1 0.0
Sn1 Sn 0 0.5333 0 1 0.0
Sn7 Sn 0 0.1333 0 1 0.0
Dy3 Dy 0 0.6 0.5 1 0.0
Fe3 Fe 0 0.1 0.75 1 0.0
Dy2 Dy 0 0.2 0 1 0.0
Sn2 Sn 0 0.7333 0.5 1 0.0
Sn8 Sn 0 0.6667 0 1 0.0
Sn12 Sn 0 0.1333 0.5 1 0.0
Sn10 Sn 0 0.5333 0.5 1 0.0
Fe5 Fe 0.25 0.05 0.75 1 0.0
Fe6 Fe 0.25 0.15 0.75 1 0.0
Fe4 Fe 0 0.5 0.75 1 0.0
Sn13 Sn 0 0.6667 0.5 1 0.0
